data_4066835
loop_
_publ_author_name
'Qiu, Zaozao'
'Deng, Liang'
'Chan, Hoi-Shan'
'Xie, Zuowei'

_publ_section_title
;
 Synthesis and Structural Characterization of Group 10
 Metal&#x2212;Carboryne Complexes
;
_journal_issue 20
_journal_name_full Organometallics
_journal_page_first 4541
_journal_paper_doi 10.1021/om100669x
_journal_volume 29
_journal_year 2010
_chemical_formula_sum 'C38 H58 B10 Ni P2'
_chemical_formula_weight 743.59
_chemical_name_systematic
; 
 ? 
;
_space_group_IT_number 14
_symmetry_cell_setting monoclinic
_symmetry_space_group_name_Hall '-P 2yn'
_symmetry_space_group_name_H-M 'P 1 21/n 1'
_atom_sites_solution_hydrogens geom
_atom_sites_solution_primary direct
_atom_sites_solution_secondary difmap
_audit_creation_method SHELXL-97
_cell_angle_alpha 90.00
_cell_angle_beta 108.339(2)
_cell_angle_gamma 90.00
_cell_formula_units_Z 4
_cell_length_a 18.276(3)
_cell_length_b 11.5824(16)
_cell_length_c 20.716(3)
_cell_measurement_temperature 293(2)
_cell_volume 4162.4(11)
_computing_structure_refinement 'SHELXL-97 (Sheldrick, 1997)'
_computing_structure_solution 'SHELXS-97 (Sheldrick, 1990)'
_diffrn_ambient_temperature 293(2)
_diffrn_measured_fraction_theta_full 0.996
_diffrn_measured_fraction_theta_max 0.996
_diffrn_radiation_monochromator graphite
_diffrn_radiation_source 'fine-focus sealed tube'
_diffrn_radiation_type MoK\a
_diffrn_radiation_wavelength 0.71073
_diffrn_reflns_av_R_equivalents 0.0673
_diffrn_reflns_av_sigmaI/netI 0.1169
_diffrn_reflns_limit_h_max 24
_diffrn_reflns_limit_h_min -19
_diffrn_reflns_limit_k_max 11
_diffrn_reflns_limit_k_min -15
_diffrn_reflns_limit_l_max 27
_diffrn_reflns_limit_l_min -23
_diffrn_reflns_number 27490
_diffrn_reflns_theta_full 27.92
_diffrn_reflns_theta_max 27.92
_diffrn_reflns_theta_min 1.79
_exptl_absorpt_coefficient_mu 0.570
_exptl_absorpt_correction_T_max 0.9585
_exptl_absorpt_correction_T_min 0.6612
_exptl_absorpt_correction_type multi-scan
_exptl_crystal_colour red
_exptl_crystal_density_diffrn 1.187
_exptl_crystal_density_method 'not measured'
_exptl_crystal_description block
_exptl_crystal_F_000 1576
_exptl_crystal_size_max 0.40
_exptl_crystal_size_mid 0.20
_exptl_crystal_size_min 0.20
_refine_diff_density_max 0.258
_refine_diff_density_min -0.216
_refine_diff_density_rms 0.050
_refine_ls_extinction_method none
_refine_ls_goodness_of_fit_ref 0.998
_refine_ls_hydrogen_treatment riding
_refine_ls_matrix_type full
_refine_ls_number_parameters 460
_refine_ls_number_reflns 9936
_refine_ls_number_restraints 0
_refine_ls_restrained_S_all 0.998
_refine_ls_R_factor_all 0.1259
_refine_ls_R_factor_gt 0.0478
_refine_ls_shift/su_max 0.001
_refine_ls_shift/su_mean 0.000
_refine_ls_structure_factor_coef Fsqd
_refine_ls_weighting_details 'calc w=1/[\s^2^(Fo^2^)+(0.0110P)^2^+0.0000P] where P=(Fo^2^+2Fc^2^)/3'
_refine_ls_weighting_scheme calc
_refine_ls_wR_factor_gt 0.0981
_refine_ls_wR_factor_ref 0.1189
_reflns_number_gt 4956
_reflns_number_total 9936
_reflns_threshold_expression >2sigma(I)
_cod_data_source_file om100669x_si_001.cif
_cod_data_source_block 13
_cod_original_cell_volume 4162.3(10)
_cod_original_sg_symbol_H-M P2(1)/n
_cod_database_code 4066835

loop_
_symmetry_equiv_pos_as_xyz
'x, y, z'
'-x+1/2, y+1/2, -z+1/2'
'-x, -y, -z'
'x-1/2, -y-1/2, z-1/2'

loop_
_atom_site_label
_atom_site_type_symbol
_atom_site_fract_x
_atom_site_fract_y
_atom_site_fract_z
_atom_site_U_iso_or_equiv
_atom_site_adp_type
_atom_site_occupancy
_atom_site_symmetry_multiplicity
_atom_site_calc_flag
_atom_site_refinement_flags
Ni1 Ni 0.310818(18) 0.11866(3) 0.066440(16) 0.04377(12) Uani 1 1 d .
P1 P 0.32330(4) 0.28932(7) 0.02242(4) 0.0508(2) Uani 1 1 d .
P2 P 0.18746(4) 0.07308(6) 0.02929(3) 0.04452(19) Uani 1 1 d .
C1 C 0.41159(15) 0.0728(3) 0.12658(13) 0.0520(7) Uani 1 1 d .
C2 C 0.34688(14) -0.0177(2) 0.11927(13) 0.0494(7) Uani 1 1 d .
C3 C 0.15779(14) 0.0154(3) 0.09884(13) 0.0468(7) Uani 1 1 d .
C4 C 0.16879(16) 0.0826(3) 0.15721(14) 0.0618(8) Uani 1 1 d .
H4A H 0.1924 0.1544 0.1604 0.074 Uiso 1 1 calc R
C5 C 0.14484(19) 0.0430(4) 0.21033(16) 0.0774(10) Uani 1 1 d .
H5A H 0.1504 0.0893 0.2482 0.093 Uiso 1 1 calc R
C6 C 0.1129(2) -0.0648(4) 0.20681(19) 0.0888(12) Uani 1 1 d .
H6A H 0.0966 -0.0913 0.2424 0.107 Uiso 1 1 calc R
C7 C 0.10480(18) -0.1324(3) 0.15211(18) 0.0794(10) Uani 1 1 d .
H7A H 0.0845 -0.2063 0.1509 0.095 Uiso 1 1 calc R
C8 C 0.12648(16) -0.0930(3) 0.09750(15) 0.0602(8) Uani 1 1 d .
H8A H 0.1198 -0.1402 0.0597 0.072 Uiso 1 1 calc R
C9 C 0.16326(15) -0.0382(3) -0.03588(13) 0.0491(7) Uani 1 1 d .
C10 C 0.22108(17) -0.1031(3) -0.04828(14) 0.0596(8) Uani 1 1 d .
H10A H 0.2722 -0.0905 -0.0225 0.071 Uiso 1 1 calc R
C11 C 0.2034(2) -0.1862(3) -0.09850(17) 0.0800(10) Uani 1 1 d .
H11A H 0.2427 -0.2293 -0.1065 0.096 Uiso 1 1 calc R
C12 C 0.1290(2) -0.2053(4) -0.13635(17) 0.0952(13) Uani 1 1 d .
H12A H 0.1176 -0.2605 -0.1707 0.114 Uiso 1 1 calc R
C13 C 0.0707(2) -0.1440(4) -0.12431(17) 0.0954(13) Uani 1 1 d .
H13A H 0.0197 -0.1584 -0.1499 0.114 Uiso 1 1 calc R
C14 C 0.08758(17) -0.0603(3) -0.07396(15) 0.0714(10) Uani 1 1 d .
H14A H 0.0479 -0.0188 -0.0657 0.086 Uiso 1 1 calc R
C15 C 0.11425(15) 0.1842(2) -0.00791(14) 0.0520(7) Uani 1 1 d .
C16 C 0.06959(16) 0.2341(3) 0.02664(17) 0.0640(8) Uani 1 1 d .
H16A H 0.0718 0.2059 0.0692 0.077 Uiso 1 1 calc R
C17 C 0.0209(2) 0.3265(3) -0.0011(2) 0.0873(11) Uani 1 1 d .
H17A H -0.0088 0.3596 0.0231 0.105 Uiso 1 1 calc R
C18 C 0.0169(2) 0.3675(3) -0.0627(2) 0.0946(13) Uani 1 1 d .
H18A H -0.0141 0.4310 -0.0803 0.113 Uiso 1 1 calc R
C19 C 0.0583(2) 0.3167(4) -0.1001(2) 0.0904(12) Uani 1 1 d .
H19A H 0.0541 0.3441 -0.1433 0.109 Uiso 1 1 calc R
C20 C 0.10683(17) 0.2230(3) -0.07275(16) 0.0705(9) Uani 1 1 d .
H20A H 0.1340 0.1871 -0.0983 0.085 Uiso 1 1 calc R
C21 C 0.29242(17) 0.2852(3) -0.07167(14) 0.0629(8) Uani 1 1 d .
H21A H 0.2365 0.2968 -0.0851 0.075 Uiso 1 1 calc R
C22 C 0.3012(2) 0.1678(3) -0.09998(15) 0.0794(10) Uani 1 1 d .
H22A H 0.2793 0.1100 -0.0776 0.095 Uiso 1 1 calc R
H22B H 0.3556 0.1508 -0.0899 0.095 Uiso 1 1 calc R
C23 C 0.2621(2) 0.1598(4) -0.17639(18) 0.1149(16) Uani 1 1 d .
H23A H 0.2747 0.0860 -0.1924 0.138 Uiso 1 1 calc R
H23B H 0.2067 0.1626 -0.1858 0.138 Uiso 1 1 calc R
C24 C 0.2855(2) 0.2536(5) -0.21428(19) 0.1171(17) Uani 1 1 d .
H24A H 0.2539 0.2504 -0.2616 0.140 Uiso 1 1 calc R
H24B H 0.3387 0.2418 -0.2124 0.140 Uiso 1 1 calc R
C25 C 0.2778(3) 0.3710(5) -0.1862(2) 0.1201(16) Uani 1 1 d .
H25A H 0.2236 0.3884 -0.1947 0.144 Uiso 1 1 calc R
H25B H 0.2989 0.4287 -0.2094 0.144 Uiso 1 1 calc R
C26 C 0.3197(2) 0.3772(3) -0.11013(16) 0.0897(11) Uani 1 1 d .
H26A H 0.3746 0.3682 -0.1021 0.108 Uiso 1 1 calc R
H26B H 0.3113 0.4525 -0.0933 0.108 Uiso 1 1 calc R
C27 C 0.26015(16) 0.3987(2) 0.04270(14) 0.0566(8) Uani 1 1 d .
H27A H 0.2082 0.3760 0.0146 0.068 Uiso 1 1 calc R
C28 C 0.25741(18) 0.3883(3) 0.11412(16) 0.0670(9) Uani 1 1 d .
H28A H 0.3080 0.4063 0.1454 0.080 Uiso 1 1 calc R
H28B H 0.2458 0.3088 0.1221 0.080 Uiso 1 1 calc R
C29 C 0.19853(19) 0.4662(3) 0.12934(18) 0.0787(10) Uani 1 1 d .
H29A H 0.1472 0.4381 0.1051 0.094 Uiso 1 1 calc R
H29B H 0.2050 0.4629 0.1776 0.094 Uiso 1 1 calc R
C30 C 0.2053(2) 0.5876(3) 0.1097(2) 0.0912(11) Uani 1 1 d .
H30A H 0.2529 0.6200 0.1396 0.109 Uiso 1 1 calc R
H30B H 0.1628 0.6319 0.1155 0.109 Uiso 1 1 calc R
C31 C 0.2050(2) 0.5982(3) 0.0382(2) 0.0976(12) Uani 1 1 d .
H31A H 0.2136 0.6783 0.0289 0.117 Uiso 1 1 calc R
H31B H 0.1547 0.5759 0.0080 0.117 Uiso 1 1 calc R
C32 C 0.2664(2) 0.5236(3) 0.02342(18) 0.0786(10) Uani 1 1 d .
H32A H 0.2609 0.5282 -0.0246 0.094 Uiso 1 1 calc R
H32B H 0.3170 0.5530 0.0487 0.094 Uiso 1 1 calc R
C33 C 0.42153(16) 0.3501(3) 0.04851(15) 0.0629(8) Uani 1 1 d .
H33A H 0.4184 0.4220 0.0228 0.075 Uiso 1 1 calc R
C34 C 0.45149(17) 0.3826(3) 0.12222(15) 0.0746(10) Uani 1 1 d .
H34A H 0.4477 0.3162 0.1495 0.090 Uiso 1 1 calc R
H34B H 0.4193 0.4432 0.1311 0.090 Uiso 1 1 calc R
C35 C 0.5351(2) 0.4242(4) 0.14401(19) 0.0933(12) Uani 1 1 d .
H35A H 0.5373 0.4986 0.1232 0.112 Uiso 1 1 calc R
H35B H 0.5531 0.4345 0.1930 0.112 Uiso 1 1 calc R
C36 C 0.5874(2) 0.3421(4) 0.1245(2) 0.0957(12) Uani 1 1 d .
H36A H 0.6387 0.3749 0.1363 0.115 Uiso 1 1 calc R
H36B H 0.5905 0.2707 0.1497 0.115 Uiso 1 1 calc R
C37 C 0.55893(18) 0.3172(3) 0.05029(19) 0.0869(11) Uani 1 1 d .
H37A H 0.5923 0.2603 0.0395 0.104 Uiso 1 1 calc R
H37B H 0.5614 0.3871 0.0253 0.104 Uiso 1 1 calc R
C38 C 0.47710(16) 0.2724(3) 0.02776(16) 0.0696(9) Uani 1 1 d .
H38A H 0.4764 0.1964 0.0471 0.084 Uiso 1 1 calc R
H38B H 0.4596 0.2645 -0.0213 0.084 Uiso 1 1 calc R
B6 B 0.3764(2) 0.0592(3) 0.19380(16) 0.0602(10) Uani 1 1 d .
H5 H 0.3429 0.1245 0.2110 0.072 Uiso 1 1 calc R
B5 B 0.4753(2) 0.0762(4) 0.20722(17) 0.0679(11) Uani 1 1 d .
H2 H 0.5062 0.1533 0.2328 0.081 Uiso 1 1 calc R
B10 B 0.4408(2) -0.0335(4) 0.25060(18) 0.0733(11) Uani 1 1 d .
H9 H 0.4501 -0.0300 0.3057 0.088 Uiso 1 1 calc R
B11 B 0.3545(2) -0.0893(3) 0.19224(17) 0.0653(11) Uani 1 1 d .
H10 H 0.3059 -0.1208 0.2079 0.078 Uiso 1 1 calc R
B3 B 0.41585(18) -0.0493(3) 0.08205(17) 0.0572(9) Uani 1 1 d .
H3 H 0.4076 -0.0537 0.0272 0.069 Uiso 1 1 calc R
B4 B 0.49993(19) 0.0092(3) 0.13930(18) 0.0663(11) Uani 1 1 d .
H4 H 0.5466 0.0436 0.1219 0.080 Uiso 1 1 calc R
B9 B 0.5169(2) -0.0635(4) 0.2172(2) 0.0755(12) Uani 1 1 d .
H8 H 0.5760 -0.0787 0.2510 0.091 Uiso 1 1 calc R
B12 B 0.4423(2) -0.1657(4) 0.2085(2) 0.0764(12) Uani 1 1 d .
H11 H 0.4522 -0.2480 0.2364 0.092 Uiso 1 1 calc R
B7 B 0.3784(2) -0.1554(3) 0.12452(18) 0.0635(10) Uani 1 1 d .
H6 H 0.3451 -0.2293 0.0970 0.076 Uiso 1 1 calc R
B8 B 0.4801(2) -0.1409(4) 0.1402(2) 0.0736(11) Uani 1 1 d .
H7 H 0.5143 -0.2064 0.1239 0.088 Uiso 1 1 calc R

loop_
_atom_site_aniso_label
_atom_site_aniso_U_11
_atom_site_aniso_U_22
_atom_site_aniso_U_33
_atom_site_aniso_U_23
_atom_site_aniso_U_13
_atom_site_aniso_U_12
Ni1 0.03707(19) 0.0495(2) 0.0409(2) 0.00309(17) 0.00677(14) -0.00393(16)
P1 0.0453(4) 0.0559(5) 0.0487(4) 0.0045(4) 0.0111(3) -0.0089(4)
P2 0.0387(4) 0.0482(5) 0.0434(4) -0.0001(3) 0.0082(3) -0.0032(3)
C1 0.0432(16) 0.059(2) 0.0472(16) 0.0086(14) 0.0052(13) -0.0049(14)
C2 0.0411(16) 0.0569(19) 0.0467(16) 0.0059(14) 0.0090(13) -0.0065(13)
C3 0.0378(15) 0.0540(19) 0.0483(17) 0.0030(14) 0.0130(13) 0.0023(13)
C4 0.059(2) 0.072(2) 0.0538(19) -0.0063(16) 0.0157(16) -0.0058(16)
C5 0.069(2) 0.114(3) 0.049(2) -0.009(2) 0.0189(17) 0.001(2)
C6 0.071(3) 0.138(4) 0.064(2) 0.016(2) 0.031(2) -0.013(2)
C7 0.070(2) 0.093(3) 0.077(2) 0.016(2) 0.0252(19) -0.017(2)
C8 0.0578(19) 0.065(2) 0.0583(19) 0.0021(16) 0.0185(15) -0.0073(16)
C9 0.0415(16) 0.059(2) 0.0433(16) -0.0026(14) 0.0084(13) -0.0079(14)
C10 0.0521(18) 0.068(2) 0.0527(17) -0.0092(16) 0.0082(14) -0.0087(16)
C11 0.076(3) 0.088(3) 0.074(2) -0.029(2) 0.021(2) -0.007(2)
C12 0.094(3) 0.116(4) 0.073(2) -0.051(2) 0.023(2) -0.024(3)
C13 0.068(2) 0.136(4) 0.074(2) -0.049(2) 0.011(2) -0.029(2)
C14 0.0485(19) 0.095(3) 0.067(2) -0.0256(19) 0.0125(16) -0.0102(17)
C15 0.0394(16) 0.0494(19) 0.0586(18) 0.0091(15) 0.0032(14) -0.0061(13)
C16 0.0483(18) 0.055(2) 0.081(2) 0.0012(17) 0.0090(17) 0.0036(16)
C17 0.066(2) 0.073(3) 0.115(3) -0.006(2) 0.017(2) 0.013(2)
C18 0.066(3) 0.077(3) 0.118(4) 0.016(3) -0.003(2) 0.010(2)
C19 0.071(3) 0.098(3) 0.084(3) 0.040(2) -0.002(2) -0.006(2)
C20 0.0512(19) 0.081(3) 0.068(2) 0.0203(19) 0.0036(16) -0.0036(17)
C21 0.0556(19) 0.081(3) 0.0518(18) 0.0097(17) 0.0173(15) -0.0143(17)
C22 0.089(3) 0.095(3) 0.060(2) -0.0079(19) 0.0320(19) -0.020(2)
C23 0.131(4) 0.162(5) 0.059(2) -0.026(3) 0.040(2) -0.045(3)
C24 0.098(3) 0.195(6) 0.054(2) 0.001(3) 0.017(2) -0.030(3)
C25 0.131(4) 0.160(5) 0.063(3) 0.035(3) 0.021(3) -0.009(3)
C26 0.106(3) 0.095(3) 0.067(2) 0.023(2) 0.026(2) -0.011(2)
C27 0.0579(19) 0.0462(19) 0.0605(19) 0.0033(14) 0.0111(15) -0.0086(14)
C28 0.069(2) 0.057(2) 0.076(2) 0.0073(17) 0.0252(18) -0.0024(17)
C29 0.077(2) 0.072(3) 0.091(3) -0.011(2) 0.030(2) -0.009(2)
C30 0.079(3) 0.079(3) 0.113(3) -0.010(2) 0.026(2) 0.005(2)
C31 0.104(3) 0.053(3) 0.128(4) 0.008(2) 0.025(3) 0.013(2)
C32 0.084(2) 0.062(2) 0.088(2) 0.0130(19) 0.025(2) -0.0003(19)
C33 0.0551(19) 0.069(2) 0.0623(19) 0.0046(16) 0.0155(16) -0.0162(16)
C34 0.060(2) 0.086(3) 0.071(2) -0.0064(19) 0.0115(17) -0.0221(18)
C35 0.071(2) 0.108(3) 0.088(3) -0.014(2) 0.006(2) -0.033(2)
C36 0.051(2) 0.111(3) 0.111(3) 0.004(3) 0.005(2) -0.016(2)
C37 0.052(2) 0.097(3) 0.110(3) 0.017(2) 0.023(2) -0.0113(19)
C38 0.0514(19) 0.082(3) 0.070(2) 0.0073(18) 0.0123(16) -0.0089(17)
B6 0.057(2) 0.077(3) 0.0421(19) 0.0010(18) 0.0092(16) -0.0077(19)
B5 0.055(2) 0.083(3) 0.051(2) 0.0083(19) -0.0045(17) -0.0131(19)
B10 0.071(3) 0.089(3) 0.051(2) 0.015(2) 0.0051(19) -0.007(2)
B11 0.058(2) 0.077(3) 0.057(2) 0.0189(19) 0.0137(18) -0.0058(19)
B3 0.047(2) 0.070(3) 0.052(2) 0.0008(18) 0.0114(16) 0.0036(17)
B4 0.038(2) 0.081(3) 0.071(2) 0.020(2) 0.0056(18) -0.0002(18)
B9 0.048(2) 0.086(3) 0.075(3) 0.028(2) -0.0053(19) 0.001(2)
B12 0.066(3) 0.078(3) 0.076(3) 0.029(2) 0.010(2) 0.003(2)
B7 0.064(2) 0.053(2) 0.068(2) 0.0067(18) 0.0115(19) 0.0010(18)
B8 0.058(2) 0.078(3) 0.080(3) 0.014(2) 0.014(2) 0.017(2)

loop_
_atom_type_symbol
_atom_type_description
_atom_type_scat_dispersion_real
_atom_type_scat_dispersion_imag
_atom_type_scat_source
C C 0.0033 0.0016 'International Tables Vol C Tables 4.2.6.8 and 6.1.1.4'
H H 0.0000 0.0000 'International Tables Vol C Tables 4.2.6.8 and 6.1.1.4'
B B 0.0013 0.0007 'International Tables Vol C Tables 4.2.6.8 and 6.1.1.4'
P P 0.1023 0.0942 'International Tables Vol C Tables 4.2.6.8 and 6.1.1.4'
Ni Ni 0.3393 1.1124 'International Tables Vol C Tables 4.2.6.8 and 6.1.1.4'

loop_
_geom_angle_atom_site_label_1
_geom_angle_atom_site_label_2
_geom_angle_atom_site_label_3
_geom_angle
C2 Ni1 C1 47.37(11)
C2 Ni1 P2 97.60(8)
C1 Ni1 P2 144.71(8)
C2 Ni1 P1 155.18(8)
C1 Ni1 P1 107.92(8)
P2 Ni1 P1 107.21(3)
C33 P1 C27 106.94(14)
C33 P1 C21 105.33(13)
C27 P1 C21 104.56(14)
C33 P1 Ni1 115.87(11)
C27 P1 Ni1 111.40(9)
C21 P1 Ni1 111.92(10)
C9 P2 C3 105.32(13)
C9 P2 C15 102.12(13)
C3 P2 C15 103.29(13)
C9 P2 Ni1 114.34(9)
C3 P2 Ni1 109.78(9)
C15 P2 Ni1 120.47(9)
C2 C1 B3 63.25(19)
C2 C1 B5 112.0(2)
B3 C1 B5 114.5(2)
C2 C1 B6 63.16(17)
B3 C1 B6 117.2(2)
B5 C1 B6 61.52(19)
C2 C1 B4 112.1(2)
B3 C1 B4 61.73(19)
B5 C1 B4 62.7(2)
B6 C1 B4 114.3(2)
C2 C1 Ni1 65.35(13)
B3 C1 Ni1 94.32(16)
B5 C1 Ni1 146.7(2)
B6 C1 Ni1 91.35(16)
B4 C1 Ni1 150.5(2)
C1 C2 B7 113.4(2)
C1 C2 B11 113.4(2)
B7 C2 B11 63.1(2)
C1 C2 B3 62.70(18)
B7 C2 B3 62.7(2)
B11 C2 B3 115.6(2)
C1 C2 B6 63.09(18)
B7 C2 B6 115.4(2)
B11 C2 B6 62.4(2)
B3 C2 B6 116.7(2)
C1 C2 Ni1 67.29(14)
B7 C2 Ni1 149.8(2)
B11 C2 Ni1 146.3(2)
B3 C2 Ni1 95.08(17)
B6 C2 Ni1 92.30(18)
C8 C3 C4 118.1(3)
C8 C3 P2 123.0(2)
C4 C3 P2 118.9(2)
C5 C4 C3 120.5(3)
C6 C5 C4 119.7(3)
C7 C6 C5 120.5(3)
C6 C7 C8 120.7(3)
C3 C8 C7 120.5(3)
C14 C9 C10 118.5(3)
C14 C9 P2 121.4(2)
C10 C9 P2 120.1(2)
C11 C10 C9 120.5(3)
C12 C11 C10 120.2(3)
C11 C12 C13 120.5(3)
C12 C13 C14 119.9(3)
C9 C14 C13 120.3(3)
C16 C15 C20 118.5(3)
C16 C15 P2 123.3(2)
C20 C15 P2 118.0(2)
C15 C16 C17 121.1(3)
C18 C17 C16 119.9(4)
C17 C18 C19 120.7(4)
C18 C19 C20 119.6(4)
C15 C20 C19 120.0(3)
C26 C21 C22 109.8(3)
C26 C21 P1 119.8(2)
C22 C21 P1 113.4(2)
C21 C22 C23 112.8(3)
C24 C23 C22 112.8(3)
C23 C24 C25 112.4(4)
C24 C25 C26 111.4(4)
C21 C26 C25 111.9(3)
C28 C27 C32 111.4(3)
C28 C27 P1 112.7(2)
C32 C27 P1 119.4(2)
C27 C28 C29 113.8(3)
C30 C29 C28 112.5(3)
C29 C30 C31 112.3(3)
C30 C31 C32 112.4(3)
C27 C32 C31 111.6(3)
C34 C33 C38 112.0(3)
C34 C33 P1 113.9(2)
C38 C33 P1 111.5(2)
C33 C34 C35 113.0(3)
C36 C35 C34 112.6(3)
C37 C36 C35 111.0(3)
C36 C37 C38 112.1(3)
C37 C38 C33 113.3(3)
C1 B6 C2 53.76(16)
C1 B6 B10 104.9(3)
C2 B6 B10 104.0(3)
C1 B6 B5 59.10(18)
C2 B6 B5 102.6(2)
B10 B6 B5 61.2(2)
C1 B6 B11 102.4(2)
C2 B6 B11 58.12(19)
B10 B6 B11 60.9(2)
B5 B6 B11 109.2(3)
C1 B5 B6 59.38(17)
C1 B5 B9 103.2(3)
B6 B5 B9 107.5(3)
C1 B5 B10 103.6(2)
B6 B5 B10 59.3(2)
B9 B5 B10 59.8(2)
C1 B5 B4 58.85(18)
B6 B5 B4 109.3(2)
B9 B5 B4 59.3(2)
B10 B5 B4 107.7(3)
B6 B10 B12 108.2(3)
B6 B10 B9 107.6(3)
B12 B10 B9 60.1(2)
B6 B10 B11 60.0(2)
B12 B10 B11 59.9(2)
B9 B10 B11 107.5(3)
B6 B10 B5 59.5(2)
B12 B10 B5 107.8(3)
B9 B10 B5 59.8(2)
B11 B10 B5 107.2(2)
C2 B11 B6 59.50(18)
C2 B11 B12 103.3(2)
B6 B11 B12 107.3(3)
C2 B11 B7 58.34(19)
B6 B11 B7 109.0(3)
B12 B11 B7 60.0(2)
C2 B11 B10 103.6(2)
B6 B11 B10 59.1(2)
B12 B11 B10 59.7(2)
B7 B11 B10 108.0(3)
C1 B3 C2 54.05(16)
C1 B3 B8 105.4(2)
C2 B3 B8 104.5(2)
C1 B3 B4 59.56(19)
C2 B3 B4 103.0(2)
B8 B3 B4 60.9(2)
C1 B3 B7 102.5(2)
C2 B3 B7 57.99(18)
B8 B3 B7 61.2(2)
B4 B3 B7 109.0(2)
C1 B4 B3 58.72(18)
C1 B4 B9 103.4(3)
B3 B4 B9 107.4(3)
C1 B4 B8 103.7(2)
B3 B4 B8 59.5(2)
B9 B4 B8 60.0(2)
C1 B4 B5 58.43(18)
B3 B4 B5 108.4(2)
B9 B4 B5 60.0(2)
B8 B4 B5 108.3(3)
B4 B9 B8 60.5(2)
B4 B9 B12 108.6(3)
B8 B9 B12 60.5(2)
B4 B9 B5 60.7(2)
B8 B9 B5 109.3(2)
B12 B9 B5 108.0(3)
B4 B9 B10 109.3(3)
B8 B9 B10 109.2(3)
B12 B9 B10 59.8(2)
B5 B9 B10 60.4(2)
B10 B12 B7 108.6(3)
B10 B12 B11 60.4(2)
B7 B12 B11 60.0(2)
B10 B12 B9 60.1(2)
B7 B12 B9 107.7(3)
B11 B12 B9 108.0(3)
B10 B12 B8 108.8(3)
B7 B12 B8 60.6(2)
B11 B12 B8 108.9(3)
B9 B12 B8 59.7(2)
C2 B7 B12 103.5(3)
C2 B7 B11 58.52(19)
B12 B7 B11 60.0(2)
C2 B7 B3 59.27(19)
B12 B7 B3 107.3(3)
B11 B7 B3 108.9(3)
C2 B7 B8 103.7(3)
B12 B7 B8 60.1(2)
B11 B7 B8 108.5(3)
B3 B7 B8 58.92(19)
B3 B8 B9 107.2(3)
B3 B8 B4 59.6(2)
B9 B8 B4 59.5(2)
B3 B8 B12 107.4(3)
B9 B8 B12 59.8(2)
B4 B8 B12 107.3(3)
B3 B8 B7 59.93(19)
B9 B8 B7 106.8(3)
B4 B8 B7 107.0(3)
B12 B8 B7 59.3(2)

loop_
_geom_bond_atom_site_label_1
_geom_bond_atom_site_label_2
_geom_bond_distance
Ni1 C2 1.916(3)
Ni1 C1 1.945(3)
Ni1 P2 2.2049(8)
Ni1 P1 2.2185(9)
P1 C33 1.844(3)
P1 C27 1.849(3)
P1 C21 1.851(3)
P2 C9 1.817(3)
P2 C3 1.819(3)
P2 C15 1.842(3)
C1 C2 1.551(4)
C1 B3 1.703(4)
C1 B5 1.710(4)
C1 B6 1.715(4)
C1 B4 1.718(4)
C2 B7 1.688(5)
C2 B11 1.691(4)
C2 B3 1.711(4)
C2 B6 1.716(4)
C3 C8 1.376(4)
C3 C4 1.398(4)
C4 C5 1.384(4)
C5 C6 1.370(5)
C6 C7 1.347(5)
C7 C8 1.388(4)
C9 C14 1.384(3)
C9 C10 1.385(4)
C10 C11 1.379(4)
C11 C12 1.358(4)
C12 C13 1.368(5)
C13 C14 1.386(4)
C15 C16 1.371(4)
C15 C20 1.382(4)
C16 C17 1.394(5)
C17 C18 1.343(5)
C18 C19 1.372(5)
C19 C20 1.403(5)
C21 C26 1.506(4)
C21 C22 1.510(4)
C22 C23 1.521(4)
C23 C24 1.480(5)
C24 C25 1.503(6)
C25 C26 1.522(5)
C27 C28 1.501(4)
C27 C32 1.515(4)
C28 C29 1.512(4)
C29 C30 1.480(5)
C30 C31 1.484(5)
C31 C32 1.521(5)
C33 C34 1.499(4)
C33 C38 1.517(4)
C34 C35 1.529(4)
C35 C36 1.491(5)
C36 C37 1.487(5)
C37 C38 1.511(4)
B6 B10 1.747(5)
B6 B5 1.752(5)
B6 B11 1.765(5)
B5 B9 1.772(6)
B5 B10 1.782(5)
B5 B4 1.784(5)
B10 B12 1.766(6)
B10 B9 1.772(6)
B10 B11 1.780(5)
B11 B12 1.769(5)
B11 B7 1.769(5)
B3 B8 1.751(5)
B3 B4 1.755(5)
B3 B7 1.770(5)
B4 B9 1.759(5)
B4 B8 1.777(6)
B9 B8 1.768(6)
B9 B12 1.771(6)
B12 B7 1.768(5)
B12 B8 1.782(5)
B7 B8 1.791(5)
